data_4340587
loop_
_publ_author_name
'Swarnakar, Anindya K.'
'McDonald, Sean M.'
'Deutsch, Kelsey C.'
'Choi, Paul'
'Ferguson, Michael J.'
'McDonald, Robert'
'Rivard, Eric'

_publ_section_title
;
 Application of the Donor-Acceptor Concept to Intercept Low Oxidation
 State Group 14 Element Hydrides using a Wittig Reagent as a Lewis Base.
;
_journal_issue 16
_journal_name_full 'Inorganic chemistry'
_journal_page_first 8662
_journal_page_last 8671
_journal_paper_doi 10.1021/ic501265k
_journal_volume 53
_journal_year 2014
_chemical_formula_moiety 'C21 H21 P'
_chemical_formula_sum 'C21 H21 P'
_chemical_formula_weight 304.35
_chemical_name_common 3
_chemical_name_systematic
; 
 ? 
;
_space_group_crystal_system triclinic
_space_group_IT_number 2
_space_group_name_Hall '-P 1'
_space_group_name_H-M_alt 'P -1'
_symmetry_space_group_name_Hall '-P 1'
_symmetry_space_group_name_H-M 'P -1'
_atom_sites_solution_hydrogens geom
_audit_creation_method SHELXL-2013
_cell_angle_alpha 104.8757(15)
_cell_angle_beta 93.2352(13)
_cell_angle_gamma 112.6166(12)
_cell_formula_units_Z 4
_cell_length_a 10.0042(2)
_cell_length_b 10.1516(2)
_cell_length_c 18.8977(4)
_cell_measurement_reflns_used 9931
_cell_measurement_temperature 173(2)
_cell_measurement_theta_max 71.25
_cell_measurement_theta_min 4.82
_cell_volume 1686.16(6)
_computing_cell_refinement 'Bruker SAINT'
_computing_data_collection 'Bruker APEX2'
_computing_data_reduction 'Bruker SAINT'
_computing_molecular_graphics 'Bruker SHELXTL'
_computing_publication_material 'Bruker SHELXTL'
_computing_structure_refinement 'SHELXL-2013 (Sheldrick, 2013)'
_computing_structure_solution 'SHELXD (Schneider & Sheldrick, 2002)'
_diffrn_ambient_temperature 173(2)
_diffrn_measured_fraction_theta_full 0.953
_diffrn_measured_fraction_theta_max 0.946
_diffrn_measurement_device_type 'Bruker APEX-II CCD'
_diffrn_measurement_method '\f and \w scans'
_diffrn_radiation_type CuK\a
_diffrn_radiation_wavelength 1.54178
_diffrn_reflns_av_R_equivalents 0.0173
_diffrn_reflns_av_unetI/netI 0.0258
_diffrn_reflns_Laue_measured_fraction_full 0.953
_diffrn_reflns_Laue_measured_fraction_max 0.946
_diffrn_reflns_limit_h_max 12
_diffrn_reflns_limit_h_min -12
_diffrn_reflns_limit_k_max 12
_diffrn_reflns_limit_k_min -12
_diffrn_reflns_limit_l_max 23
_diffrn_reflns_limit_l_min -23
_diffrn_reflns_number 11431
_diffrn_reflns_point_group_measured_fraction_full 0.953
_diffrn_reflns_point_group_measured_fraction_max 0.946
_diffrn_reflns_theta_full 67.679
_diffrn_reflns_theta_max 71.248
_diffrn_reflns_theta_min 2.456
_exptl_absorpt_coefficient_mu 1.372
_exptl_absorpt_correction_T_max 0.9075
_exptl_absorpt_correction_T_min 0.7923
_exptl_absorpt_correction_type integration
_exptl_absorpt_process_details 'SADABS (Sheldrick, 2008)'
_exptl_crystal_colour orange
_exptl_crystal_density_diffrn 1.199
_exptl_crystal_description fragment
_exptl_crystal_F_000 648
_exptl_crystal_size_max 0.205
_exptl_crystal_size_mid 0.167
_exptl_crystal_size_min 0.156
_refine_diff_density_max 0.423
_refine_diff_density_min -0.207
_refine_diff_density_rms 0.038
_refine_ls_extinction_method none
_refine_ls_goodness_of_fit_ref 1.036
_refine_ls_hydrogen_treatment constr
_refine_ls_matrix_type full
_refine_ls_number_parameters 401
_refine_ls_number_reflns 6200
_refine_ls_number_restraints 0
_refine_ls_restrained_S_all 1.036
_refine_ls_R_factor_all 0.0443
_refine_ls_R_factor_gt 0.0379
_refine_ls_shift/su_max 0.000
_refine_ls_shift/su_mean 0.000
_refine_ls_structure_factor_coef Fsqd
_refine_ls_weighting_details 'w=1/[\s^2^(Fo^2^)+(0.0457P)^2^+0.6857P] where P=(Fo^2^+2Fc^2^)/3'
_refine_ls_weighting_scheme calc
_refine_ls_wR_factor_gt 0.0977
_refine_ls_wR_factor_ref 0.1020
_reflns_Friedel_coverage 0.000
_reflns_number_gt 5443
_reflns_number_total 6200
_reflns_threshold_expression 'I > 2\s(I)'
_cod_data_source_file ic501265k_si_002.cif
_cod_data_source_block riv13d1
_cod_depositor_comments 'Adding full bibliography for 4340585--4340595.cif.'
_cod_database_code 4340587
_shelx_space_group_comment
; 
The symmetry employed for this shelxl refinement is uniquely defined 
by the following loop, which should always be used as a source of 
symmetry information in preference to the above space-group names. 
They are only intended as comments. 
;
_shelx_estimated_absorpt_t_min 0.766
_shelx_estimated_absorpt_t_max 0.814
_shelxl_version_number 2013-4

loop_
_space_group_symop_operation_xyz
'x, y, z'
'-x, -y, -z'

loop_
_atom_site_label
_atom_site_type_symbol
_atom_site_fract_x
_atom_site_fract_y
_atom_site_fract_z
_atom_site_U_iso_or_equiv
_atom_site_adp_type
_atom_site_occupancy
_atom_site_site_symmetry_order
_atom_site_calc_flag
_atom_site_refinement_flags_posn
_atom_site_refinement_flags_adp
P1A P 0.27946(5) 0.13201(5) 0.42983(2) 0.03117(11) Uani 1 1 d . .
C1A C 0.1590(2) 0.1946(2) 0.40221(10) 0.0385(4) Uani 1 1 d . .
C2A C 0.0628(2) 0.1222(2) 0.32686(11) 0.0473(5) Uani 1 1 d . .
H2AA H -0.0325 0.1275 0.3305 0.057 Uiso 1 1 calc R U
H2BA H 0.0479 0.0172 0.3089 0.057 Uiso 1 1 calc R U
H2CA H 0.1102 0.1747 0.2921 0.057 Uiso 1 1 calc R U
C3A C 0.1808(2) 0.3541(2) 0.43792(12) 0.0508(5) Uani 1 1 d . .
H3AA H 0.0851 0.3573 0.4432 0.061 Uiso 1 1 calc R U
H3BA H 0.2287 0.4157 0.4067 0.061 Uiso 1 1 calc R U
H3CA H 0.2426 0.3930 0.4871 0.061 Uiso 1 1 calc R U
C11A C 0.20439(17) -0.07099(18) 0.39885(10) 0.0325(3) Uani 1 1 d . .
C12A C 0.18516(19) -0.1462(2) 0.32343(10) 0.0383(4) Uani 1 1 d . .
H12A H 0.2140 -0.0905 0.2893 0.046 Uiso 1 1 calc R U
C13A C 0.1244(2) -0.3011(2) 0.29793(11) 0.0430(4) Uani 1 1 d . .
H13A H 0.1087 -0.3513 0.2463 0.052 Uiso 1 1 calc R U
C14A C 0.0866(2) -0.3830(2) 0.34785(12) 0.0443(4) Uani 1 1 d . .
H14A H 0.0463 -0.4892 0.3305 0.053 Uiso 1 1 calc R U
C15A C 0.1076(2) -0.3099(2) 0.42251(11) 0.0455(4) Uani 1 1 d . .
H15A H 0.0828 -0.3661 0.4567 0.055 Uiso 1 1 calc R U
C16A C 0.1647(2) -0.1547(2) 0.44823(10) 0.0394(4) Uani 1 1 d . .
H16A H 0.1768 -0.1054 0.4997 0.047 Uiso 1 1 calc R U
C21A C 0.32694(18) 0.20039(18) 0.53068(9) 0.0324(3) Uani 1 1 d . .
C22A C 0.2125(2) 0.1865(2) 0.57160(10) 0.0408(4) Uani 1 1 d . .
H22A H 0.1134 0.1379 0.5465 0.049 Uiso 1 1 calc R U
C23A C 0.2427(2) 0.2431(2) 0.64846(11) 0.0449(4) Uani 1 1 d . .
H23A H 0.1645 0.2326 0.6759 0.054 Uiso 1 1 calc R U
C24A C 0.3868(2) 0.3150(2) 0.68524(10) 0.0441(4) Uani 1 1 d . .
H24A H 0.4075 0.3552 0.7379 0.053 Uiso 1 1 calc R U
C25A C 0.5007(2) 0.3285(2) 0.64550(10) 0.0428(4) Uani 1 1 d . .
H25A H 0.5995 0.3772 0.6710 0.051 Uiso 1 1 calc R U
C26A C 0.47157(19) 0.27119(19) 0.56846(10) 0.0358(4) Uani 1 1 d . .
H26A H 0.5504 0.2803 0.5415 0.043 Uiso 1 1 calc R U
C31A C 0.46140(18) 0.17938(18) 0.40095(9) 0.0304(3) Uani 1 1 d . .
C32A C 0.5283(2) 0.3158(2) 0.38667(10) 0.0392(4) Uani 1 1 d . .
H32A H 0.4799 0.3812 0.3922 0.047 Uiso 1 1 calc R U
C33A C 0.6641(2) 0.3576(2) 0.36455(11) 0.0462(4) Uani 1 1 d . .
H33A H 0.7094 0.4521 0.3562 0.055 Uiso 1 1 calc R U
C34A C 0.7343(2) 0.2619(2) 0.35461(11) 0.0435(4) Uani 1 1 d . .
H34A H 0.8267 0.2897 0.3385 0.052 Uiso 1 1 calc R U
C35A C 0.6692(2) 0.1254(2) 0.36827(10) 0.0407(4) Uani 1 1 d . .
H35A H 0.7170 0.0595 0.3615 0.049 Uiso 1 1 calc R U
C36A C 0.53437(19) 0.08503(19) 0.39180(10) 0.0360(4) Uani 1 1 d . .
H36A H 0.4911 -0.0080 0.4018 0.043 Uiso 1 1 calc R U
P1B P 0.69637(4) 0.33119(4) 0.06276(2) 0.02798(11) Uani 1 1 d . .
C1B C 0.80724(19) 0.25727(19) 0.08893(10) 0.0363(4) Uani 1 1 d . .
C2B C 0.8104(2) 0.1128(2) 0.04521(11) 0.0402(4) Uani 1 1 d . .
H2AB H 0.9125 0.1243 0.0473 0.048 Uiso 1 1 calc R U
H2BB H 0.7648 0.0863 -0.0066 0.048 Uiso 1 1 calc R U
H2CB H 0.7559 0.0334 0.0664 0.048 Uiso 1 1 calc R U
C3B C 0.8846(2) 0.3168(2) 0.16881(11) 0.0502(5) Uani 1 1 d . .
H3AB H 0.8436 0.2402 0.1938 0.060 Uiso 1 1 calc R U
H3BB H 0.8706 0.4064 0.1943 0.060 Uiso 1 1 calc R U
H3CB H 0.9899 0.3424 0.1702 0.060 Uiso 1 1 calc R U
C11B C 0.64621(17) 0.27560(18) -0.03755(9) 0.0296(3) Uani 1 1 d . .
C12B C 0.5593(2) 0.12680(19) -0.07805(10) 0.0373(4) Uani 1 1 d . .
H12B H 0.5248 0.0536 -0.0528 0.045 Uiso 1 1 calc R U
C13B C 0.5227(2) 0.0847(2) -0.15491(10) 0.0417(4) Uani 1 1 d . .
H13B H 0.4653 -0.0173 -0.1821 0.050 Uiso 1 1 calc R U
C14B C 0.5696(2) 0.1910(2) -0.19203(10) 0.0416(4) Uani 1 1 d . .
H14B H 0.5446 0.1622 -0.2446 0.050 Uiso 1 1 calc R U
C15B C 0.6530(2) 0.3393(2) -0.15233(10) 0.0399(4) Uani 1 1 d . .
H15B H 0.6839 0.4127 -0.1777 0.048 Uiso 1 1 calc R U
C16B C 0.69180(18) 0.38153(19) -0.07587(9) 0.0340(3) Uani 1 1 d . .
H16B H 0.7501 0.4836 -0.0492 0.041 Uiso 1 1 calc R U
C21B C 0.78856(17) 0.53479(18) 0.09546(9) 0.0293(3) Uani 1 1 d . .
C22B C 0.93851(19) 0.6006(2) 0.09244(10) 0.0385(4) Uani 1 1 d . .
H22B H 0.9888 0.5390 0.0758 0.046 Uiso 1 1 calc R U
C23B C 1.0143(2) 0.7551(2) 0.11354(11) 0.0432(4) Uani 1 1 d . .
H23B H 1.1160 0.7990 0.1111 0.052 Uiso 1 1 calc R U
C24B C 0.9414(2) 0.8450(2) 0.13813(11) 0.0434(4) Uani 1 1 d . .
H24B H 0.9931 0.9508 0.1523 0.052 Uiso 1 1 calc R U
C25B C 0.7935(2) 0.7812(2) 0.14220(10) 0.0411(4) Uani 1 1 d . .
H25B H 0.7444 0.8436 0.1598 0.049 Uiso 1 1 calc R U
C26B C 0.71685(19) 0.62708(19) 0.12073(9) 0.0335(3) Uani 1 1 d . .
H26B H 0.6151 0.5840 0.1232 0.040 Uiso 1 1 calc R U
C31B C 0.51741(17) 0.29703(17) 0.09380(9) 0.0292(3) Uani 1 1 d . .
C32B C 0.5064(2) 0.2861(2) 0.16539(10) 0.0401(4) Uani 1 1 d . .
H32B H 0.5904 0.2977 0.1967 0.048 Uiso 1 1 calc R U
C33B C 0.3745(2) 0.2586(2) 0.19161(11) 0.0481(5) Uani 1 1 d . .
H33B H 0.3690 0.2528 0.2408 0.058 Uiso 1 1 calc R U
C34B C 0.2511(2) 0.2394(2) 0.14625(11) 0.0427(4) Uani 1 1 d . .
H34B H 0.1605 0.2194 0.1639 0.051 Uiso 1 1 calc R U
C35B C 0.26001(19) 0.2496(2) 0.07495(11) 0.0398(4) Uani 1 1 d . .
H35B H 0.1752 0.2361 0.0436 0.048 Uiso 1 1 calc R U
C36B C 0.39224(18) 0.27939(19) 0.04917(10) 0.0355(4) Uani 1 1 d . .
H36B H 0.3977 0.2879 0.0004 0.043 Uiso 1 1 calc R U

loop_
_atom_site_aniso_label
_atom_site_aniso_U_11
_atom_site_aniso_U_22
_atom_site_aniso_U_33
_atom_site_aniso_U_23
_atom_site_aniso_U_13
_atom_site_aniso_U_12
P1A 0.0328(2) 0.0304(2) 0.0303(2) 0.00848(18) 0.00588(16) 0.01358(17)
C1A 0.0416(9) 0.0412(9) 0.0364(10) 0.0110(8) 0.0052(7) 0.0218(8)
C2A 0.0453(10) 0.0564(12) 0.0441(11) 0.0157(10) 0.0038(8) 0.0252(9)
C3A 0.0584(12) 0.0469(11) 0.0541(13) 0.0126(10) 0.0047(10) 0.0315(10)
C11A 0.0286(8) 0.0312(8) 0.0367(9) 0.0100(7) 0.0066(6) 0.0114(6)
C12A 0.0401(9) 0.0362(9) 0.0352(10) 0.0103(8) 0.0093(7) 0.0120(7)
C13A 0.0429(10) 0.0386(10) 0.0378(10) 0.0044(8) 0.0074(8) 0.0113(8)
C14A 0.0406(10) 0.0314(9) 0.0553(12) 0.0108(9) 0.0108(8) 0.0100(7)
C15A 0.0508(11) 0.0391(10) 0.0505(12) 0.0213(9) 0.0166(9) 0.0166(8)
C16A 0.0458(10) 0.0389(9) 0.0361(10) 0.0137(8) 0.0113(8) 0.0183(8)
C21A 0.0378(8) 0.0292(8) 0.0320(9) 0.0094(7) 0.0073(7) 0.0156(7)
C22A 0.0400(9) 0.0441(10) 0.0396(10) 0.0108(9) 0.0106(8) 0.0193(8)
C23A 0.0545(11) 0.0490(11) 0.0421(11) 0.0174(9) 0.0214(9) 0.0286(9)
C24A 0.0629(12) 0.0461(10) 0.0306(9) 0.0129(9) 0.0114(8) 0.0288(9)
C25A 0.0462(10) 0.0457(10) 0.0354(10) 0.0124(9) 0.0026(8) 0.0182(8)
C26A 0.0390(9) 0.0358(9) 0.0342(9) 0.0114(8) 0.0083(7) 0.0162(7)
C31A 0.0337(8) 0.0303(8) 0.0260(8) 0.0079(7) 0.0051(6) 0.0124(6)
C32A 0.0463(10) 0.0333(9) 0.0412(10) 0.0146(8) 0.0093(8) 0.0173(8)
C33A 0.0484(11) 0.0392(10) 0.0487(11) 0.0224(9) 0.0123(8) 0.0095(8)
C34A 0.0383(9) 0.0497(11) 0.0401(10) 0.0162(9) 0.0135(8) 0.0132(8)
C35A 0.0396(9) 0.0435(10) 0.0414(10) 0.0110(9) 0.0110(8) 0.0203(8)
C36A 0.0382(9) 0.0327(8) 0.0395(10) 0.0136(8) 0.0101(7) 0.0150(7)
P1B 0.0282(2) 0.0275(2) 0.0275(2) 0.00749(17) 0.00616(15) 0.01108(15)
C1B 0.0374(9) 0.0365(9) 0.0376(10) 0.0090(8) 0.0043(7) 0.0196(7)
C2B 0.0369(9) 0.0353(9) 0.0507(11) 0.0124(8) 0.0092(8) 0.0177(7)
C3B 0.0508(11) 0.0547(12) 0.0469(12) 0.0082(10) -0.0054(9) 0.0300(10)
C11B 0.0299(8) 0.0316(8) 0.0287(8) 0.0085(7) 0.0081(6) 0.0143(6)
C12B 0.0414(9) 0.0319(8) 0.0358(9) 0.0104(8) 0.0077(7) 0.0120(7)
C13B 0.0468(10) 0.0358(9) 0.0344(10) 0.0020(8) 0.0045(8) 0.0145(8)
C14B 0.0503(10) 0.0489(10) 0.0297(9) 0.0087(8) 0.0083(8) 0.0267(9)
C15B 0.0487(10) 0.0420(10) 0.0353(10) 0.0165(8) 0.0130(8) 0.0213(8)
C16B 0.0368(8) 0.0322(8) 0.0339(9) 0.0104(7) 0.0095(7) 0.0145(7)
C21B 0.0307(8) 0.0285(8) 0.0258(8) 0.0071(7) 0.0045(6) 0.0101(6)
C22B 0.0325(8) 0.0371(9) 0.0425(10) 0.0098(8) 0.0087(7) 0.0120(7)
C23B 0.0345(9) 0.0405(10) 0.0458(11) 0.0146(9) 0.0077(8) 0.0054(8)
C24B 0.0498(11) 0.0293(8) 0.0406(11) 0.0105(8) 0.0022(8) 0.0063(8)
C25B 0.0492(10) 0.0342(9) 0.0398(10) 0.0079(8) 0.0076(8) 0.0191(8)
C26B 0.0350(8) 0.0337(8) 0.0313(9) 0.0083(7) 0.0079(7) 0.0143(7)
C31B 0.0299(8) 0.0249(7) 0.0315(8) 0.0083(7) 0.0071(6) 0.0100(6)
C32B 0.0391(9) 0.0503(10) 0.0360(10) 0.0178(9) 0.0098(7) 0.0202(8)
C33B 0.0490(11) 0.0602(12) 0.0432(11) 0.0252(10) 0.0199(9) 0.0233(9)
C34B 0.0359(9) 0.0384(9) 0.0567(12) 0.0179(9) 0.0203(8) 0.0145(7)
C35B 0.0301(8) 0.0371(9) 0.0506(11) 0.0132(8) 0.0055(7) 0.0126(7)
C36B 0.0331(8) 0.0366(9) 0.0351(9) 0.0108(8) 0.0051(7) 0.0126(7)

loop_
_atom_type_symbol
_atom_type_description
_atom_type_scat_dispersion_real
_atom_type_scat_dispersion_imag
_atom_type_scat_source
C C 0.0181 0.0091 'International Tables Vol C Tables 4.2.6.8 and 6.1.1.4'
H H 0.0000 0.0000 'International Tables Vol C Tables 4.2.6.8 and 6.1.1.4'
P P 0.2955 0.4335 'International Tables Vol C Tables 4.2.6.8 and 6.1.1.4'

loop_
_geom_angle_atom_site_label_1
_geom_angle_atom_site_label_2
_geom_angle_atom_site_label_3
_geom_angle
C1A P1A C11A 111.43(9)
C1A P1A C21A 109.03(8)
C11A P1A C21A 109.79(8)
C1A P1A C31A 122.25(8)
C11A P1A C31A 100.94(7)
C21A P1A C31A 102.63(8)
C2A C1A C3A 114.13(16)
C2A C1A P1A 122.07(14)
C3A C1A P1A 120.12(14)
C16A C11A C12A 118.71(16)
C16A C11A P1A 121.89(14)
C12A C11A P1A 119.40(13)
C13A C12A C11A 120.66(16)
C12A C13A C14A 119.95(18)
C15A C14A C13A 119.88(17)
C14A C15A C16A 120.47(17)
C15A C16A C11A 120.30(17)
C26A C21A C22A 118.98(16)
C26A C21A P1A 122.91(13)
C22A C21A P1A 118.06(13)
C23A C22A C21A 120.50(18)
C24A C23A C22A 119.99(17)
C23A C24A C25A 120.05(18)
C24A C25A C26A 120.44(18)
C25A C26A C21A 120.03(17)
C32A C31A C36A 118.31(15)
C32A C31A P1A 118.13(13)
C36A C31A P1A 123.55(12)
C33A C32A C31A 120.95(17)
C32A C33A C34A 120.12(17)
C33A C34A C35A 119.74(17)
C34A C35A C36A 120.04(17)
C35A C36A C31A 120.82(16)
C1B P1B C11B 111.95(8)
C1B P1B C21B 110.04(8)
C11B P1B C21B 107.44(7)
C1B P1B C31B 121.85(8)
C11B P1B C31B 102.62(7)
C21B P1B C31B 101.72(7)
C2B C1B C3B 114.78(15)
C2B C1B P1B 124.93(13)
C3B C1B P1B 118.69(13)
C12B C11B C16B 118.46(15)
C12B C11B P1B 120.89(12)
C16B C11B P1B 120.64(13)
C13B C12B C11B 120.59(16)
C14B C13B C12B 120.16(17)
C15B C14B C13B 119.75(17)
C14B C15B C16B 120.34(16)
C15B C16B C11B 120.67(16)
C26B C21B C22B 118.92(15)
C26B C21B P1B 123.59(12)
C22B C21B P1B 117.45(12)
C23B C22B C21B 120.55(17)
C24B C23B C22B 119.81(17)
C23B C24B C25B 120.20(17)
C24B C25B C26B 120.33(17)
C25B C26B C21B 120.18(16)
C32B C31B C36B 118.16(15)
C32B C31B P1B 118.18(13)
C36B C31B P1B 123.65(13)
C33B C32B C31B 120.92(17)
C34B C33B C32B 120.09(18)
C33B C34B C35B 119.73(16)
C34B C35B C36B 120.18(17)
C35B C36B C31B 120.90(16)

loop_
_geom_bond_atom_site_label_1
_geom_bond_atom_site_label_2
_geom_bond_distance
P1A C1A 1.6785(18)
P1A C11A 1.8150(17)
P1A C21A 1.8179(17)
P1A C31A 1.8482(17)
C1A C2A 1.503(3)
C1A C3A 1.509(3)
C11A C16A 1.393(2)
C11A C12A 1.396(2)
C12A C13A 1.385(2)
C13A C14A 1.387(3)
C14A C15A 1.376(3)
C15A C16A 1.389(3)
C21A C26A 1.393(2)
C21A C22A 1.400(2)
C22A C23A 1.385(3)
C23A C24A 1.382(3)
C24A C25A 1.382(3)
C25A C26A 1.389(3)
C31A C32A 1.393(2)
C31A C36A 1.395(2)
C32A C33A 1.383(3)
C33A C34A 1.385(3)
C34A C35A 1.385(3)
C35A C36A 1.386(2)
P1B C1B 1.6754(17)
P1B C11B 1.8136(16)
P1B C21B 1.8216(16)
P1B C31B 1.8481(16)
C1B C2B 1.500(2)
C1B C3B 1.511(3)
C11B C12B 1.395(2)
C11B C16B 1.396(2)
C12B C13B 1.388(3)
C13B C14B 1.383(3)
C14B C15B 1.382(3)
C15B C16B 1.383(2)
C21B C26B 1.395(2)
C21B C22B 1.399(2)
C22B C23B 1.387(2)
C23B C24B 1.383(3)
C24B C25B 1.384(3)
C25B C26B 1.385(2)
C31B C32B 1.392(2)
C31B C36B 1.394(2)
C32B C33B 1.388(2)
C33B C34B 1.381(3)
C34B C35B 1.383(3)
C35B C36B 1.385(2)

loop_
_geom_torsion_atom_site_label_1
_geom_torsion_atom_site_label_2
_geom_torsion_atom_site_label_3
_geom_torsion_atom_site_label_4
_geom_torsion
C11A P1A C1A C2A -39.10(18)
C21A P1A C1A C2A -160.44(15)
C31A P1A C1A C2A 80.15(18)
C11A P1A C1A C3A 163.80(15)
C21A P1A C1A C3A 42.46(18)
C31A P1A C1A C3A -76.95(18)
C1A P1A C11A C16A -109.25(15)
C21A P1A C11A C16A 11.65(17)
C31A P1A C11A C16A 119.48(15)
C1A P1A C11A C12A 70.59(16)
C21A P1A C11A C12A -168.52(13)
C31A P1A C11A C12A -60.68(15)
C16A C11A C12A C13A 1.6(3)
P1A C11A C12A C13A -178.24(14)
C11A C12A C13A C14A -2.2(3)
C12A C13A C14A C15A 1.0(3)
C13A C14A C15A C16A 0.8(3)
C14A C15A C16A C11A -1.3(3)
C12A C11A C16A C15A 0.2(3)
P1A C11A C16A C15A 179.99(14)
C1A P1A C21A C26A -130.09(15)
C11A P1A C21A C26A 107.57(15)
C31A P1A C21A C26A 0.88(16)
C1A P1A C21A C22A 47.08(16)
C11A P1A C21A C22A -75.26(15)
C31A P1A C21A C22A 178.05(13)
C26A C21A C22A C23A 0.4(3)
P1A C21A C22A C23A -176.90(14)
C21A C22A C23A C24A 0.5(3)
C22A C23A C24A C25A -1.0(3)
C23A C24A C25A C26A 0.6(3)
C24A C25A C26A C21A 0.4(3)
C22A C21A C26A C25A -0.8(3)
P1A C21A C26A C25A 176.33(13)
C1A P1A C31A C32A 29.82(18)
C11A P1A C31A C32A 154.00(14)
C21A P1A C31A C32A -92.63(14)
C1A P1A C31A C36A -149.35(15)
C11A P1A C31A C36A -25.17(16)
C21A P1A C31A C36A 88.21(16)
C36A C31A C32A C33A -0.5(3)
P1A C31A C32A C33A -179.72(15)
C31A C32A C33A C34A 1.5(3)
C32A C33A C34A C35A -1.2(3)
C33A C34A C35A C36A 0.0(3)
C34A C35A C36A C31A 1.0(3)
C32A C31A C36A C35A -0.7(3)
P1A C31A C36A C35A 178.44(14)
C11B P1B C1B C2B -27.76(18)
C21B P1B C1B C2B -147.16(15)
C31B P1B C1B C2B 94.08(17)
C11B P1B C1B C3B 167.44(14)
C21B P1B C1B C3B 48.04(17)
C31B P1B C1B C3B -70.72(18)
C1B P1B C11B C12B 66.25(16)
C21B P1B C11B C12B -172.83(13)
C31B P1B C11B C12B -66.06(15)
C1B P1B C11B C16B -114.85(14)
C21B P1B C11B C16B 6.07(15)
C31B P1B C11B C16B 112.84(13)
C16B C11B C12B C13B 1.8(3)
P1B C11B C12B C13B -179.26(14)
C11B C12B C13B C14B -1.4(3)
C12B C13B C14B C15B 0.0(3)
C13B C14B C15B C16B 1.1(3)
C14B C15B C16B C11B -0.7(3)
C12B C11B C16B C15B -0.8(2)
P1B C11B C16B C15B -179.69(13)
C1B P1B C21B C26B -143.11(15)
C11B P1B C21B C26B 94.78(15)
C31B P1B C21B C26B -12.62(16)
C1B P1B C21B C22B 39.05(16)
C11B P1B C21B C22B -83.07(14)
C31B P1B C21B C22B 169.54(13)
C26B C21B C22B C23B -0.6(3)
P1B C21B C22B C23B 177.34(14)
C21B C22B C23B C24B 0.3(3)
C22B C23B C24B C25B 0.4(3)
C23B C24B C25B C26B -0.9(3)
C24B C25B C26B C21B 0.6(3)
C22B C21B C26B C25B 0.2(3)
P1B C21B C26B C25B -177.66(13)
C1B P1B C31B C32B 35.58(17)
C11B P1B C31B C32B 161.74(13)
C21B P1B C31B C32B -87.16(14)
C1B P1B C31B C36B -143.43(14)
C11B P1B C31B C36B -17.27(16)
C21B P1B C31B C36B 93.83(15)
C36B C31B C32B C33B -0.1(3)
P1B C31B C32B C33B -179.13(15)
C31B C32B C33B C34B 0.9(3)
C32B C33B C34B C35B -0.8(3)
C33B C34B C35B C36B -0.2(3)
C34B C35B C36B C31B 1.1(3)
C32B C31B C36B C35B -0.9(3)
P1B C31B C36B C35B 178.06(13)
